data_1507445
loop_
_publ_author_name
'Betancor, Carmen'
'Freire, Raimundo'
'P\'erez-Mart\'in, In\'es'
'Prang\'e, Thierry'
'Su\'arez, Ernesto'

_publ_section_title
;
 A Convenient Synthesis of C-22 and C-25 Stereoisomers of Cephalostatin
 North 1 Side Chain from Spirostan Sapogenins
;
_journal_issue 8
_journal_name_full 'Organic Letters'
_journal_page_first 1295
_journal_paper_doi 10.1021/ol025580e
_journal_volume 4
_journal_year 2002
_chemical_formula_sum 'C28 H30 N0 O5'
_chemical_formula_weight 446.52
_chemical_name_systematic
; 
 ? 
;
_space_group_IT_number 4
_symmetry_space_group_name_Hall 'P 2yb'
_symmetry_space_group_name_H-M 'P 1 21 1'
_atom_sites_solution_hydrogens geom
_atom_sites_solution_primary direct
_atom_sites_solution_secondary difmap
_audit_creation_method SHELXL-97
_cell_angle_alpha 90.00
_cell_angle_beta 90.64(10)
_cell_angle_gamma 90.00
_cell_formula_units_Z 2
_cell_length_a 12.570(2)
_cell_length_b 5.9010(10)
_cell_length_c 16.872(3)
_cell_measurement_temperature 110(2)
_cell_volume 1251.4(4)
_computing_data_reduction 'DENZO '
_computing_structure_refinement 'SHELXL-97 (Sheldrick, 1997)'
_computing_structure_solution 'SHELXS-97 (Sheldrick, 1990)'
_diffrn_ambient_temperature 110(2)
_diffrn_measured_fraction_theta_full 0.928
_diffrn_measured_fraction_theta_max 0.928
_diffrn_measurement_device_type 'MARresearch 345mm Image Plate'
_diffrn_measurement_method 'rotation methode'
_diffrn_radiation_monochromator 'silicon 111'
_diffrn_radiation_source 'W32 beam line - LURE'
_diffrn_radiation_type Synchrotron
_diffrn_radiation_wavelength 0.94700
_diffrn_reflns_av_R_equivalents 0.0450
_diffrn_reflns_av_sigmaI/netI 0.1225
_diffrn_reflns_limit_h_max 12
_diffrn_reflns_limit_h_min -12
_diffrn_reflns_limit_k_max 5
_diffrn_reflns_limit_k_min 0
_diffrn_reflns_limit_l_max 16
_diffrn_reflns_limit_l_min 0
_diffrn_reflns_number 8443
_diffrn_reflns_theta_full 28.09
_diffrn_reflns_theta_max 28.09
_diffrn_reflns_theta_min 6.45
_exptl_absorpt_coefficient_mu 0.080
_exptl_crystal_density_diffrn 1.185
_exptl_crystal_density_method 'not measured'
_exptl_crystal_F_000 476
_refine_diff_density_max 0.217
_refine_diff_density_min -0.249
_refine_diff_density_rms 0.041
_refine_ls_abs_structure_details 'Flack H D (1983), Acta Cryst. A39, 876-881'
_refine_ls_abs_structure_Flack 0.6(18)
_refine_ls_extinction_method none
_refine_ls_goodness_of_fit_ref 1.038
_refine_ls_hydrogen_treatment mixed
_refine_ls_matrix_type full
_refine_ls_number_parameters 298
_refine_ls_number_reflns 1347
_refine_ls_number_restraints 1
_refine_ls_restrained_S_all 1.037
_refine_ls_R_factor_all 0.0455
_refine_ls_R_factor_gt 0.0451
_refine_ls_shift/su_max 0.181
_refine_ls_shift/su_mean 0.048
_refine_ls_structure_factor_coef Fsqd
_refine_ls_weighting_details 'w=1/[\s^2^(Fo^2^)+(0.0000P)^2^+0.9141P] where P=(Fo^2^+2Fc^2^)/3'
_refine_ls_weighting_scheme calc
_refine_ls_wR_factor_gt 0.1050
_refine_ls_wR_factor_ref 0.1050
_reflns_number_gt 1345
_reflns_number_total 1347
_reflns_threshold_expression >2sigma(I)
_cod_data_source_file ol025580e_s2.cif
_cod_data_source_block compound_20
_cod_depositor_comments
;
The following automatic conversions were performed:

'_refine_ls_weighting_scheme' value 'calc
w=1/[\s^2^(Fo^2^)+(0.0000P)^2^+0.9141P] where P=(Fo^2^+2Fc^2^)/3' was
changed to 'calc'. New tag '_refine_ls_weighting_details' was
created. The value of the new tag was set to
'w=1/[\s^2^(Fo^2^)+(0.0000P)^2^+0.9141P] where P=(Fo^2^+2Fc^2^)/3'.

Automatic conversion script
Id: cif_fix_values 3143 2015-03-26 13:38:13Z robertas 
;
_cod_original_sg_symbol_H-M 'P 21'
_cod_database_code 1507445

loop_
_symmetry_equiv_pos_as_xyz
'x, y, z'
'-x, y+1/2, -z'

loop_
_atom_site_label
_atom_site_type_symbol
_atom_site_fract_x
_atom_site_fract_y
_atom_site_fract_z
_atom_site_U_iso_or_equiv
_atom_site_adp_type
_atom_site_occupancy
_atom_site_calc_flag
_atom_site_refinement_flags
O3 O -0.8495(2) -0.5500(5) 0.43007(14) 0.0220(8) Uani 1 d .
O22 O -0.61319(18) -0.2430(5) -0.21339(13) 0.0154(7) Uani 1 d .
O23 O -0.66142(19) -0.4209(5) -0.33197(15) 0.0157(7) Uani 1 d .
O24 O -0.7210(2) -0.2688(6) -0.49010(15) 0.0277(8) Uani 1 d .
H24H H -0.7678 -0.2962 -0.4579 0.033 Uiso 1 calc R
O26 O -0.77889(18) 0.0077(5) -0.36651(14) 0.0213(8) Uani 1 d .
H26H H -0.7657 0.0018 -0.4140 0.026 Uiso 1 calc R
C1 C -0.9297(3) -0.4604(8) 0.2149(2) 0.0157(10) Uani 1 d .
H1A H -0.9884 -0.3767 0.1913 0.017 Uiso 1 calc R
H1B H -0.9364 -0.6171 0.1982 0.017 Uiso 1 calc R
C2 C -0.9386(3) -0.4490(8) 0.3053(2) 0.0176(10) Uani 1 d .
H2A H -0.9410 -0.2917 0.3220 0.019 Uiso 1 calc R
H2B H -1.0042 -0.5212 0.3215 0.019 Uiso 1 calc R
C3 C -0.8454(3) -0.5655(8) 0.3450(2) 0.0168(10) Uani 1 d .
H3 H -0.8467 -0.7260 0.3301 0.019 Uiso 1 calc R
C3A C -0.9162(3) -0.7094(10) 0.4665(2) 0.0335(12) Uani 1 d .
H3A H -0.9144 -0.6872 0.5229 0.040 Uiso 1 calc R
H3B H -0.8921 -0.8597 0.4544 0.040 Uiso 1 calc R
H3D H -0.9878 -0.6902 0.4471 0.040 Uiso 1 calc R
C4 C -0.7416(3) -0.4641(8) 0.3176(2) 0.0180(11) Uani 1 d .
H4A H -0.6826 -0.5439 0.3424 0.020 Uiso 1 calc R
H4B H -0.7378 -0.3064 0.3337 0.020 Uiso 1 calc R
C5 C -0.7322(3) -0.4800(7) 0.2276(2) 0.0150(10) Uani 1 d .
H5 H -0.7379 -0.6416 0.2148 0.017 Uiso 1 calc R
C6 C -0.6234(3) -0.4044(9) 0.1972(2) 0.0200(11) Uani 1 d .
H6A H -0.6145 -0.2431 0.2062 0.022 Uiso 1 calc R
H6B H -0.5676 -0.4832 0.2263 0.022 Uiso 1 calc R
C7 C -0.6137(3) -0.4547(8) 0.1096(2) 0.0154(9) Uani 1 d .
H7A H -0.6131 -0.6177 0.1020 0.017 Uiso 1 calc R
H7B H -0.5464 -0.3957 0.0910 0.017 Uiso 1 calc R
C8 C -0.7041(3) -0.3527(7) 0.0594(2) 0.0137(10) Uani 1 d .
H8 H -0.6985 -0.1871 0.0617 0.015 Uiso 1 calc R
C9 C -0.8135(2) -0.4236(8) 0.09344(19) 0.0109(9) Uani 1 d .
H9 H -0.8159 -0.5893 0.0902 0.012 Uiso 1 calc R
C10 C -0.8244(3) -0.3643(7) 0.1831(2) 0.0118(10) Uani 1 d .
C11 C -0.9056(3) -0.3378(8) 0.0413(2) 0.0151(10) Uani 1 d .
H11A H -0.9718 -0.3990 0.0611 0.017 Uiso 1 calc R
H11B H -0.9092 -0.1740 0.0454 0.017 Uiso 1 calc R
C12 C -0.8945(3) -0.4033(8) -0.0458(2) 0.0141(10) Uani 1 d .
H12A H -0.9004 -0.5666 -0.0510 0.015 Uiso 1 calc R
H12B H -0.9520 -0.3351 -0.0763 0.015 Uiso 1 calc R
C13 C -0.7887(3) -0.3266(7) -0.0791(2) 0.0122(10) Uani 1 d .
C14 C -0.6996(3) -0.4254(8) -0.0265(2) 0.0128(9) Uani 1 d .
H14 H -0.7101 -0.5899 -0.0267 0.014 Uiso 1 calc R
C15 C -0.5992(3) -0.3807(7) -0.0761(2) 0.0165(10) Uani 1 d .
H15A H -0.5749 -0.2256 -0.0700 0.018 Uiso 1 calc R
H15B H -0.5419 -0.4828 -0.0611 0.018 Uiso 1 calc R
C16 C -0.6371(3) -0.4257(8) -0.1603(2) 0.0162(10) Uani 1 d .
H16 H -0.6080 -0.5688 -0.1800 0.018 Uiso 1 calc R
C17 C -0.7603(3) -0.4334(8) -0.1597(2) 0.0112(9) Uani 1 d .
H17 H -0.7838 -0.5917 -0.1605 0.012 Uiso 1 calc R
C18 C -0.8239(3) -0.1067(7) 0.1948(2) 0.0195(11) Uani 1 d .
H18A H -0.8830 -0.0411 0.1666 0.023 Uiso 1 calc R
H18B H -0.7587 -0.0450 0.1750 0.023 Uiso 1 calc R
H18C H -0.8296 -0.0726 0.2502 0.023 Uiso 1 calc R
C19 C -0.7841(3) -0.0672(7) -0.0822(2) 0.0152(10) Uani 1 d .
H19A H -0.8023 -0.0063 -0.0313 0.018 Uiso 1 calc R
H19B H -0.8336 -0.0128 -0.1215 0.018 Uiso 1 calc R
H19C H -0.7135 -0.0200 -0.0956 0.018 Uiso 1 calc R
C20 C -0.7959(3) -0.3176(7) -0.2365(2) 0.0140(10) Uani 1 d .
H20 H -0.8338 -0.1783 -0.2227 0.015 Uiso 1 calc R
C20A C -0.8685(3) -0.4610(8) -0.2884(2) 0.0184(10) Uani 1 d .
H20A H -0.8873 -0.3778 -0.3354 0.022 Uiso 1 calc R
H20B H -0.9318 -0.4978 -0.2598 0.022 Uiso 1 calc R
H20C H -0.8324 -0.5980 -0.3028 0.022 Uiso 1 calc R
C21 C -0.6904(3) -0.2513(8) -0.2763(2) 0.0137(10) Uani 1 d .
C24 C -0.5869(3) -0.3286(7) -0.3883(2) 0.0155(10) Uani 1 d .
C24A C -0.4784(3) -0.4370(9) -0.3730(2) 0.0213(10) Uani 1 d .
H24A H -0.4517 -0.3901 -0.3221 0.026 Uiso 1 calc R
H24B H -0.4298 -0.3901 -0.4134 0.026 Uiso 1 calc R
H24C H -0.4853 -0.5990 -0.3740 0.026 Uiso 1 calc R
C25 C -0.5881(3) -0.0693(7) -0.3737(2) 0.0169(10) Uani 1 d .
H25A H -0.5233 -0.0209 -0.3469 0.019 Uiso 1 calc R
H25B H -0.5951 0.0126 -0.4233 0.019 Uiso 1 calc R
C26 C -0.6842(3) -0.0300(8) -0.3219(2) 0.0172(10) Uani 1 d .
H26 H -0.6711 0.0966 -0.2855 0.019 Uiso 1 calc R
C24B C -0.6275(3) -0.3930(8) -0.4696(2) 0.0219(11) Uani 1 d .
H24D H -0.5728 -0.3632 -0.5083 0.024 Uiso 1 calc R
H24E H -0.6431 -0.5540 -0.4708 0.024 Uiso 1 calc R

loop_
_atom_site_aniso_label
_atom_site_aniso_U_11
_atom_site_aniso_U_22
_atom_site_aniso_U_33
_atom_site_aniso_U_23
_atom_site_aniso_U_13
_atom_site_aniso_U_12
O3 0.0208(15) 0.0316(18) 0.0138(15) 0.0002(14) 0.0038(11) -0.0053(14)
O22 0.0115(14) 0.0233(16) 0.0115(13) 0.0027(14) 0.0037(11) -0.0022(13)
O23 0.0116(14) 0.0204(16) 0.0152(14) -0.0030(13) 0.0074(11) -0.0042(13)
O24 0.0226(15) 0.039(2) 0.0218(15) -0.0050(15) 0.0045(12) 0.0004(15)
O26 0.0179(14) 0.0296(19) 0.0163(14) 0.0055(13) 0.0030(11) 0.0029(13)
C1 0.0084(19) 0.023(3) 0.016(2) -0.001(2) 0.0022(15) 0.001(2)
C2 0.013(2) 0.021(2) 0.019(2) 0.000(2) 0.0055(16) 0.000(2)
C3 0.022(2) 0.021(3) 0.008(2) -0.0019(19) 0.0033(17) -0.003(2)
C3A 0.040(3) 0.041(3) 0.019(2) 0.004(2) 0.009(2) -0.009(3)
C4 0.0084(19) 0.028(3) 0.018(2) -0.001(2) -0.0043(16) 0.0037(19)
C5 0.015(2) 0.015(3) 0.014(2) -0.0021(18) 0.0005(16) -0.0020(18)
C6 0.0049(19) 0.034(3) 0.021(2) -0.001(2) 0.0000(16) 0.003(2)
C7 0.0069(18) 0.023(2) 0.016(2) 0.002(2) 0.0020(15) 0.001(2)
C8 0.009(2) 0.017(2) 0.015(2) 0.0022(19) 0.0026(17) 0.0006(17)
C9 0.0074(19) 0.012(2) 0.014(2) 0.0003(18) 0.0025(16) -0.0012(19)
C10 0.007(2) 0.014(3) 0.015(2) 0.0013(18) 0.0004(17) 0.0048(17)
C11 0.0053(19) 0.023(2) 0.017(2) 0.0034(19) 0.0058(16) 0.0019(17)
C12 0.0070(19) 0.021(3) 0.015(2) 0.003(2) -0.0011(15) 0.0005(19)
C13 0.006(2) 0.020(2) 0.011(2) 0.0012(18) 0.0012(16) -0.0013(18)
C14 0.009(2) 0.012(2) 0.018(2) 0.0009(19) 0.0030(16) -0.0015(18)
C15 0.0082(19) 0.026(3) 0.015(2) -0.003(2) 0.0031(16) 0.0019(19)
C16 0.011(2) 0.019(2) 0.018(2) 0.002(2) 0.0064(16) 0.003(2)
C17 0.0075(18) 0.014(2) 0.012(2) -0.0055(18) 0.0047(15) -0.0045(19)
C18 0.019(2) 0.023(3) 0.017(2) -0.002(2) 0.0049(17) 0.0045(19)
C19 0.009(2) 0.024(3) 0.013(2) 0.0022(19) 0.0033(16) 0.0028(19)
C20 0.010(2) 0.018(2) 0.014(2) -0.0030(19) 0.0003(17) -0.0008(19)
C20A 0.0115(19) 0.030(3) 0.014(2) 0.003(2) 0.0026(16) 0.000(2)
C21 0.0065(19) 0.022(3) 0.013(2) -0.007(2) 0.0005(16) -0.0020(19)
C24 0.009(2) 0.023(3) 0.015(2) 0.0000(19) 0.0058(17) -0.0033(19)
C24A 0.014(2) 0.025(2) 0.024(2) -0.003(2) 0.0050(16) -0.001(2)
C25 0.016(2) 0.023(3) 0.012(2) 0.002(2) -0.0015(16) -0.0066(19)
C26 0.015(2) 0.020(3) 0.017(2) -0.003(2) 0.0029(17) -0.0022(19)
C24B 0.014(2) 0.034(3) 0.018(2) -0.004(2) 0.0023(16) 0.002(2)

loop_
_atom_type_symbol
_atom_type_description
_atom_type_scat_dispersion_real
_atom_type_scat_dispersion_imag
_atom_type_scat_source
C C 0.0033 0.0016 'International Tables Vol C Tables 4.2.6.8 and 6.1.1.4'
N N 0.0061 0.0033 'International Tables Vol C Tables 4.2.6.8 and 6.1.1.4'
O O 0.0106 0.0060 'International Tables Vol C Tables 4.2.6.8 and 6.1.1.4'
H H 0.0000 0.0000 'International Tables Vol C Tables 4.2.6.8 and 6.1.1.4'

loop_
_geom_angle_atom_site_label_1
_geom_angle_atom_site_label_2
_geom_angle_atom_site_label_3
_geom_angle
C3A O3 C3 114.9(3)
C21 O22 C16 107.0(3)
C21 O23 C24 110.0(3)
C2 C1 C10 113.8(3)
C3 C2 C1 110.9(3)
O3 C3 C2 112.2(3)
O3 C3 C4 108.7(3)
C2 C3 C4 110.6(3)
C3 C4 C5 110.9(3)
C4 C5 C6 113.2(3)
C4 C5 C10 113.2(3)
C6 C5 C10 112.2(3)
C7 C6 C5 110.5(3)
C6 C7 C8 113.3(3)
C14 C8 C7 112.5(3)
C14 C8 C9 108.7(3)
C7 C8 C9 110.1(3)
C11 C9 C8 111.4(3)
C11 C9 C10 114.1(3)
C8 C9 C10 112.7(3)
C18 C10 C5 112.1(3)
C18 C10 C1 108.8(3)
C5 C10 C1 108.2(3)
C18 C10 C9 110.3(4)
C5 C10 C9 107.5(3)
C1 C10 C9 109.9(3)
C12 C11 C9 113.1(3)
C13 C12 C11 111.7(3)
C12 C13 C19 110.1(3)
C12 C13 C14 108.0(3)
C19 C13 C14 111.8(3)
C12 C13 C17 114.6(3)
C19 C13 C17 111.6(3)
C14 C13 C17 100.3(3)
C8 C14 C13 114.3(3)
C8 C14 C15 120.6(3)
C13 C14 C15 102.6(3)
C16 C15 C14 103.1(3)
O22 C16 C15 112.8(4)
O22 C16 C17 104.0(3)
C15 C16 C17 107.7(3)
C20 C17 C13 119.7(4)
C20 C17 C16 105.4(3)
C13 C17 C16 103.6(3)
C20A C20 C17 114.2(4)
C20A C20 C21 113.9(3)
C17 C20 C21 103.8(3)
O23 C21 O22 109.7(3)
O23 C21 C26 104.8(3)
O22 C21 C26 108.0(3)
O23 C21 C20 109.7(3)
O22 C21 C20 105.3(3)
C26 C21 C20 119.2(3)
O23 C24 C24B 106.7(3)
O23 C24 C24A 108.3(3)
C24B C24 C24A 109.9(3)
O23 C24 C25 105.0(3)
C24B C24 C25 113.0(4)
C24A C24 C25 113.4(4)
C26 C25 C24 104.6(3)
O26 C26 C25 112.8(3)
O26 C26 C21 110.9(3)
C25 C26 C21 101.9(3)
O24 C24B C24 111.2(3)

loop_
_geom_bond_atom_site_label_1
_geom_bond_atom_site_label_2
_geom_bond_distance
O3 C3A 1.407(6)
O3 C3 1.440(4)
O22 C21 1.431(5)
O22 C16 1.436(5)
O23 C21 1.423(5)
O23 C24 1.448(5)
O24 C24B 1.425(5)
O26 C26 1.419(5)
C1 C2 1.533(5)
C1 C10 1.541(5)
C2 C3 1.509(6)
C3 C4 1.513(5)
C4 C5 1.527(5)
C5 C6 1.533(5)
C5 C10 1.534(6)
C6 C7 1.514(5)
C7 C8 1.532(5)
C8 C14 1.513(6)
C8 C9 1.553(5)
C9 C11 1.532(5)
C9 C10 1.560(5)
C10 C18 1.533(6)
C11 C12 1.527(5)
C12 C13 1.518(5)
C13 C19 1.533(6)
C13 C14 1.535(6)
C13 C17 1.545(5)
C14 C15 1.546(5)
C15 C16 1.516(6)
C16 C17 1.549(5)
C17 C20 1.527(6)
C20 C20A 1.516(6)
C20 C21 1.543(5)
C21 C26 1.518(6)
C24 C24B 1.506(6)
C24 C24A 1.527(5)
C24 C25 1.550(6)
C25 C26 1.517(6)

loop_
_cod_related_entry_id
_cod_related_entry_database
_cod_related_entry_code
1 ChemSpider 30651831
